data_4131240
loop_
_publ_author_name
'Mao, Lingling'
'Wu, Yilei'
'Stoumpos, Constantinos C.'
'Wasielewski, Michael R.'
'Kanatzidis, Mercouri G.'

_publ_section_title
;
 White-Light Emission and Structural Distortion in New Corrugated
 Two-Dimensional Lead Bromide Perovskites.
;
_journal_issue 14
_journal_name_full 'Journal of the American Chemical Society'
_journal_page_first 5210
_journal_page_last 5215
_journal_paper_doi 10.1021/jacs.7b01312
_journal_volume 139
_journal_year 2017
_chemical_formula_moiety '0.13(Br32 Pb8), C6 H18 N2'
_chemical_formula_sum 'C6 H18 Br4 N2 Pb'
_chemical_formula_weight 645.05
_space_group_crystal_system orthorhombic
_space_group_IT_number 41
_space_group_name_Hall 'A 2 -2ab'
_space_group_name_H-M_alt 'A e a 2'
_atom_sites_solution_hydrogens geom
_atom_sites_solution_primary direct
_cell_angle_alpha 90
_cell_angle_beta 90
_cell_angle_gamma 90
_cell_formula_units_Z 32
_cell_length_a 41.685(8)
_cell_length_b 23.962(5)
_cell_length_c 12.000(2)
_cell_measurement_reflns_used 5951
_cell_measurement_temperature 293(2)
_cell_measurement_theta_max 29.21
_cell_measurement_theta_min 3.21
_cell_volume 11986(4)
_computing_molecular_graphics 'Olex2 (Dolomanov et al., 2009)'
_computing_publication_material 'Olex2 (Dolomanov et al., 2009)'
_computing_structure_refinement 'XL (Sheldrick, 2008)'
_computing_structure_solution 'XT (Sheldrick, 2015)'
_diffrn_ambient_temperature 293(2)
_diffrn_detector 'image plate (34 cm diameter)'
_diffrn_detector_area_resol_mean 6.67
_diffrn_detector_type STOE
_diffrn_measured_fraction_theta_full 0.995
_diffrn_measured_fraction_theta_max 0.991
_diffrn_measurement_device '2-circle goniometer'
_diffrn_measurement_device_type 'STOE IPDS 2'
_diffrn_radiation_type 'Mo K\a'
_diffrn_radiation_wavelength 0.71073
_diffrn_reflns_av_R_equivalents 0.1118
_diffrn_reflns_av_unetI/netI 0.1389
_diffrn_reflns_Laue_measured_fraction_full 0.995
_diffrn_reflns_Laue_measured_fraction_max 0.991
_diffrn_reflns_limit_h_max 57
_diffrn_reflns_limit_h_min -44
_diffrn_reflns_limit_k_max 32
_diffrn_reflns_limit_k_min -32
_diffrn_reflns_limit_l_max 16
_diffrn_reflns_limit_l_min -13
_diffrn_reflns_number 45002
_diffrn_reflns_point_group_measured_fraction_full 0.868
_diffrn_reflns_point_group_measured_fraction_max 0.847
_diffrn_reflns_theta_full 26.000
_diffrn_reflns_theta_max 29.186
_diffrn_reflns_theta_min 2.590
_diffrn_source 'sealed X-ray tube, 12 x 0.4 mm long-fine focus'
_diffrn_standards_number 0
_exptl_absorpt_coefficient_mu 21.896
_exptl_absorpt_correction_T_max 0.4095
_exptl_absorpt_correction_T_min 0.0943
_exptl_absorpt_correction_type integration
_exptl_crystal_colour 'pale yellow'
_exptl_crystal_density_diffrn 2.860
_exptl_crystal_description plate
_exptl_crystal_F_000 9280
_exptl_crystal_size_max 0.1271
_exptl_crystal_size_mid 0.0319
_exptl_crystal_size_min 0.0212
_refine_diff_density_max 2.142
_refine_diff_density_min -2.210
_refine_diff_density_rms 0.267
_refine_ls_abs_structure_details
;
 Flack x determined using 1751 quotients [(I+)-(I-)]/[(I+)+(I-)]
 (Parsons and Flack (2004), Acta Cryst. A60, s61).
;
_refine_ls_abs_structure_Flack 0.03(2)
_refine_ls_extinction_coef 0.000049(3)
_refine_ls_extinction_expression Fc^*^=kFc[1+0.001xFc^2^\l^3^/sin(2\q)]^-1/4^
_refine_ls_extinction_method SHELXL
_refine_ls_goodness_of_fit_ref 0.831
_refine_ls_hydrogen_treatment constr
_refine_ls_matrix_type full
_refine_ls_number_parameters 412
_refine_ls_number_reflns 13741
_refine_ls_number_restraints 7
_refine_ls_restrained_S_all 0.831
_refine_ls_R_factor_all 0.1250
_refine_ls_R_factor_gt 0.0541
_refine_ls_shift/su_max 0.001
_refine_ls_shift/su_mean 0.000
_refine_ls_structure_factor_coef Fsqd
_refine_ls_weighting_details 'w=1/[\s^2^(Fo^2^)+(0.0350P)^2^] where P=(Fo^2^+2Fc^2^)/3'
_refine_ls_weighting_scheme calc
_refine_ls_wR_factor_gt 0.0919
_refine_ls_wR_factor_ref 0.1112
_reflns_Friedel_coverage 0.633
_reflns_Friedel_fraction_full 0.726
_reflns_Friedel_fraction_max 0.688
_reflns_number_gt 6799
_reflns_number_total 13741
_reflns_threshold_expression 'I > 2\s(I)'
_cod_data_source_file ja7b01312_si_002.cif
_cod_data_source_block 4
_cod_original_cell_volume 11987(4)
_cod_original_sg_symbol_Hall 'A 2 -2ac'
_cod_database_code 4131240
_shelx_space_group_comment
;
The symmetry employed for this shelxl refinement is uniquely defined
by the following loop, which should always be used as a source of
symmetry information in preference to the above space-group names.
They are only intended as comments.
;
_olex2_refinement_description
;
1. Fixed Uiso
 At 1.2 times of:
  All C(H,H) groups, All N(H) groups, All N(H,H,H) groups
 At 1.5 times of:
  All C(H,H,H) groups
2. Restrained distances
 C1-C2
 1.5 with sigma of 0.02
 C2-C3
 1.5 with sigma of 0.02
 C3-C4
 1.5 with sigma of 0.02
 C1-C2
 1.5 with sigma of 0.02
 N6-C18
 1.5 with sigma of 0.02
 N6-C17
 1.47 with sigma of 0.02
3. Uiso/Uaniso restraints and constraints
Uanis(C1) = Uanis(C2)
Uanis(C2) = Uanis(C3)
Uanis(C3) = Uanis(C4)
Uanis(C5) = Uanis(C6) = Uanis(C7) = Uanis(C8) = Uanis(C9) = Uanis(C10) =
Uanis(C11) = Uanis(C12) = Uanis(C19)
4.a Ternary CH refined with riding coordinates:
 N2(H2), N4(H4), N6(H6), N8(H8)
4.b Secondary CH2 refined with riding coordinates:
 C1(H1D,H1E), C2(H2A,H2B), C3(H3A,H3B), C4(H4A,H4B), C7(H7A,H7B), C8(H8A,H8B),
 C9(H9A,H9B), C10(H10A,H10B), C13(H13A,H13B), C14(H14A,H14B), C15(H15A,H15B),
 C16(H16A,H16B), C19(H19A,H19B), C20(H20A,H20B), C21(H21A,H21B), C22(H22A,H22B)
4.c Idealised Me refined as rotating group:
 N1(H1A,H1B,H1C), C5(H5A,H5B,H5C), C6(H6A,H6B,H6C), N3(H3C,H3D,H3E), C11(H11A,
 H11B,H11C), C12(H12A,H12B,H12C), N5(H5D,H5E,H5F), C17(H17A,H17B,H17C),
 C18(H18A,H18B,H18C), N7(H7C,H7D,H7E), C23(H23A,H23B,H23C), C24(H24A,H24B,H24C)
;
_olex2_submission_special_instructions 'No special instructions were received'

loop_
_space_group_symop_operation_xyz
'x, y, z'
'-x, -y, z'
'x+1/2, -y+1/2, z'
'-x+1/2, y+1/2, z'
'x, y+1/2, z+1/2'
'-x, -y+1/2, z+1/2'
'x+1/2, -y+1, z+1/2'
'-x+1/2, y+1, z+1/2'

loop_
_atom_site_label
_atom_site_type_symbol
_atom_site_fract_x
_atom_site_fract_y
_atom_site_fract_z
_atom_site_U_iso_or_equiv
_atom_site_adp_type
_atom_site_occupancy
_atom_site_site_symmetry_order
_atom_site_calc_flag
_atom_site_refinement_flags_posn
_atom_site_refinement_flags_adp
_atom_site_refinement_flags_occupancy
Pb1 Pb 0.74320(3) -0.30543(4) 0.58674(9) 0.0334(3) Uani 1 1 d . . .
Pb2 Pb 0.75317(3) -0.05541(3) 0.57943(9) 0.0332(2) Uani 1 1 d . . .
Br1 Br 0.81428(7) -0.32536(11) 0.5815(3) 0.0484(7) Uani 1 1 d . . .
Br2 Br 0.74622(13) -0.31858(11) 0.3422(3) 0.0480(9) Uani 1 1 d . . .
Br3 Br 0.67221(7) -0.29431(12) 0.5796(4) 0.0534(7) Uani 1 1 d . . .
Br4 Br 0.74302(10) -0.17858(11) 0.5728(5) 0.0562(10) Uani 1 1 d . . .
Br5 Br 0.82209(7) -0.07316(12) 0.5730(4) 0.0547(8) Uani 1 1 d . . .
Br6 Br 0.76490(9) 0.07014(10) 0.5947(5) 0.0553(9) Uani 1 1 d . . .
Br7 Br 0.75174(16) -0.04539(11) 0.3342(4) 0.0596(9) Uani 1 1 d . . .
Br8 Br 0.68023(7) -0.02077(11) 0.5715(4) 0.0521(7) Uani 1 1 d . . .
Pb3 Pb 0.50721(3) 0.37690(4) 0.48838(11) 0.0334(2) Uani 1 1 d . . .
Pb4 Pb 0.50273(3) 0.12705(4) 0.49239(11) 0.0341(3) Uani 1 1 d . . .
Br9 Br 0.5000 0.5000 0.5035(6) 0.0575(14) Uani 1 2 d S T P
Br10 Br 0.57778(7) 0.39671(12) 0.4917(4) 0.0577(8) Uani 1 1 d . . .
Br11 Br 0.50618(12) 0.36490(16) 0.7368(4) 0.0497(10) Uani 1 1 d . . .
Br12 Br 0.43682(7) 0.35607(11) 0.4906(4) 0.0483(6) Uani 1 1 d . . .
Br13 Br 0.51561(9) 0.25052(10) 0.4844(6) 0.0579(9) Uani 1 1 d . . .
Br14 Br 0.49740(13) 0.13837(17) 0.7364(4) 0.0547(9) Uani 1 1 d . . .
Br15 Br 0.43049(7) 0.16196(11) 0.4981(4) 0.0517(7) Uani 1 1 d . . .
Br16 Br 0.5000 0.0000 0.5037(7) 0.0654(16) Uani 1 2 d S T P
Br17 Br 0.57277(7) 0.11449(12) 0.4934(4) 0.0541(7) Uani 1 1 d . . .
N1 N 0.6985(9) 0.0674(10) 0.785(3) 0.068(10) Uani 1 1 d . . .
H1A H 0.6912 0.0376 0.7489 0.082 Uiso 1 1 calc GR . .
H1B H 0.7145 0.0574 0.8298 0.082 Uiso 1 1 calc GR . .
H1C H 0.7056 0.0924 0.7358 0.082 Uiso 1 1 calc GR . .
N2 N 0.5788(9) 0.0183(12) 0.698(3) 0.073(9) Uani 1 1 d . . .
H2 H 0.5709 0.0422 0.6379 0.088 Uiso 1 1 calc R . .
C1 C 0.6737(11) 0.091(3) 0.848(5) 0.148(14) Uani 1 1 d D . .
H1D H 0.6654 0.1210 0.8026 0.177 Uiso 1 1 calc R . .
H1E H 0.6844 0.1089 0.9105 0.177 Uiso 1 1 calc R . .
C2 C 0.6449(11) 0.065(2) 0.898(4) 0.148(14) Uani 1 1 d D . .
H2A H 0.6299 0.0941 0.9169 0.177 Uiso 1 1 calc R . .
H2B H 0.6512 0.0467 0.9667 0.177 Uiso 1 1 calc R . .
C3 C 0.6278(12) 0.023(2) 0.827(4) 0.148(14) Uani 1 1 d D . .
H3A H 0.6430 0.0030 0.7806 0.177 Uiso 1 1 calc R . .
H3B H 0.6167 -0.0039 0.8738 0.177 Uiso 1 1 calc R . .
C4 C 0.6044(12) 0.054(2) 0.757(5) 0.148(14) Uani 1 1 d D . .
H4A H 0.6163 0.0744 0.7006 0.177 Uiso 1 1 calc R . .
H4B H 0.5936 0.0811 0.8035 0.177 Uiso 1 1 calc R . .
C5 C 0.5888(10) -0.0332(14) 0.642(3) 0.076(4) Uani 1 1 d . . .
H5A H 0.6107 -0.0297 0.6178 0.115 Uiso 1 1 calc GR . .
H5B H 0.5753 -0.0396 0.5782 0.115 Uiso 1 1 calc GR . .
H5C H 0.5870 -0.0640 0.6924 0.115 Uiso 1 1 calc GR . .
C6 C 0.5509(11) 0.0122(17) 0.775(4) 0.076(4) Uani 1 1 d . . .
H6A H 0.5569 -0.0107 0.8369 0.115 Uiso 1 1 calc GR . .
H6B H 0.5335 -0.0051 0.7353 0.115 Uiso 1 1 calc GR . .
H6C H 0.5444 0.0483 0.8006 0.115 Uiso 1 1 calc GR . .
N3 N 0.5511(8) -0.2582(10) 0.697(3) 0.052(8) Uani 1 1 d . . .
H3C H 0.5457 -0.2792 0.6392 0.063 Uiso 1 1 calc GR . .
H3D H 0.5532 -0.2228 0.6757 0.063 Uiso 1 1 calc GR . .
H3E H 0.5359 -0.2604 0.7492 0.063 Uiso 1 1 calc GR . .
N4 N 0.6704(8) -0.1652(13) 0.875(2) 0.066(8) Uani 1 1 d . . .
H4 H 0.6777 -0.1387 0.9321 0.079 Uiso 1 1 calc R . .
C7 C 0.5842(11) -0.2798(17) 0.748(4) 0.076(4) Uani 1 1 d . . .
H7A H 0.5980 -0.2944 0.6899 0.092 Uiso 1 1 calc R . .
H7B H 0.5806 -0.3087 0.8032 0.092 Uiso 1 1 calc R . .
C8 C 0.5998(11) -0.2255(15) 0.804(3) 0.076(4) Uani 1 1 d . . .
H8A H 0.6059 -0.1982 0.7485 0.092 Uiso 1 1 calc R . .
H8B H 0.5851 -0.2084 0.8569 0.092 Uiso 1 1 calc R . .
C9 C 0.6286(11) -0.2495(16) 0.862(4) 0.076(4) Uani 1 1 d . . .
H9A H 0.6432 -0.2653 0.8073 0.092 Uiso 1 1 calc R . .
H9B H 0.6220 -0.2791 0.9122 0.092 Uiso 1 1 calc R . .
C10 C 0.6456(10) -0.2034(15) 0.927(3) 0.076(4) Uani 1 1 d . . .
H10A H 0.6289 -0.1795 0.9575 0.092 Uiso 1 1 calc R . .
H10B H 0.6559 -0.2212 0.9905 0.092 Uiso 1 1 calc R . .
C11 C 0.6978(11) -0.1998(15) 0.842(3) 0.076(4) Uani 1 1 d . . .
H11A H 0.7089 -0.2128 0.9068 0.115 Uiso 1 1 calc GR . .
H11B H 0.7122 -0.1779 0.7969 0.115 Uiso 1 1 calc GR . .
H11C H 0.6903 -0.2311 0.7993 0.115 Uiso 1 1 calc GR . .
C12 C 0.6582(11) -0.1340(15) 0.781(3) 0.076(4) Uani 1 1 d . . .
H12A H 0.6546 -0.1589 0.7193 0.115 Uiso 1 1 calc GR . .
H12B H 0.6735 -0.1060 0.7596 0.115 Uiso 1 1 calc GR . .
H12C H 0.6383 -0.1164 0.8008 0.115 Uiso 1 1 calc GR . .
N5 N 0.6979(8) 0.0744(10) 1.378(3) 0.052(8) Uani 1 1 d . . .
H5D H 0.7064 0.0493 1.3322 0.063 Uiso 1 1 calc GR . .
H5E H 0.6940 0.0587 1.4438 0.063 Uiso 1 1 calc GR . .
H5F H 0.7115 0.1027 1.3869 0.063 Uiso 1 1 calc GR . .
N6 N 0.5798(6) -0.0131(9) 1.200(2) 0.051(7) Uani 1 1 d D . .
H6 H 0.5713 -0.0361 1.1392 0.061 Uiso 1 1 calc R . .
C13 C 0.6671(9) 0.0956(11) 1.330(3) 0.058(9) Uani 1 1 d . . .
H13A H 0.6717 0.1252 1.2768 0.070 Uiso 1 1 calc R . .
H13B H 0.6539 0.1110 1.3885 0.070 Uiso 1 1 calc R . .
C14 C 0.6490(13) 0.0487(16) 1.271(4) 0.100(17) Uani 1 1 d . . .
H14A H 0.6627 0.0329 1.2134 0.120 Uiso 1 1 calc R . .
H14B H 0.6443 0.0195 1.3242 0.120 Uiso 1 1 calc R . .
C15 C 0.6196(8) 0.0665(13) 1.221(3) 0.055(8) Uani 1 1 d . . .
H15A H 0.6237 0.0997 1.1766 0.065 Uiso 1 1 calc R . .
H15B H 0.6046 0.0766 1.2791 0.065 Uiso 1 1 calc R . .
C16 C 0.6040(9) 0.0225(12) 1.146(3) 0.064(9) Uani 1 1 d . . .
H16A H 0.5940 0.0414 1.0836 0.076 Uiso 1 1 calc R . .
H16B H 0.6207 -0.0013 1.1163 0.076 Uiso 1 1 calc R . .
C17 C 0.5511(8) 0.016(2) 1.245(3) 0.088(14) Uani 1 1 d D . .
H17A H 0.5507 0.0124 1.3243 0.133 Uiso 1 1 calc GR . .
H17B H 0.5321 -0.0005 1.2137 0.133 Uiso 1 1 calc GR . .
H17C H 0.5520 0.0547 1.2248 0.133 Uiso 1 1 calc GR . .
C18 C 0.5940(12) -0.0543(16) 1.279(3) 0.096(14) Uiso 1 1 d D . .
H18A H 0.6106 -0.0750 1.2423 0.144 Uiso 1 1 calc GR . .
H18B H 0.5776 -0.0794 1.3044 0.144 Uiso 1 1 calc GR . .
H18C H 0.6029 -0.0349 1.3420 0.144 Uiso 1 1 calc GR . .
N7 N 0.5526(8) 0.2488(11) 0.790(3) 0.056(9) Uani 1 1 d . . .
H7C H 0.5405 0.2690 0.7441 0.067 Uiso 1 1 calc GR . .
H7D H 0.5608 0.2708 0.8424 0.067 Uiso 1 1 calc GR . .
H7E H 0.5407 0.2224 0.8216 0.067 Uiso 1 1 calc GR . .
N8 N 0.6698(6) 0.2988(10) 0.871(2) 0.049(6) Uani 1 1 d . . .
H8 H 0.6787 0.2754 0.9308 0.059 Uiso 1 1 calc R . .
C19 C 0.5797(11) 0.2219(17) 0.724(3) 0.076(4) Uani 1 1 d . . .
H19A H 0.5914 0.1978 0.7749 0.092 Uiso 1 1 calc R . .
H19B H 0.5701 0.1981 0.6681 0.092 Uiso 1 1 calc R . .
C20 C 0.6008(8) 0.2549(14) 0.674(3) 0.060(9) Uani 1 1 d . . .
H20A H 0.5889 0.2783 0.6225 0.072 Uiso 1 1 calc R . .
H20B H 0.6145 0.2311 0.6289 0.072 Uiso 1 1 calc R . .
C21 C 0.6239(10) 0.2952(15) 0.745(3) 0.076(11) Uani 1 1 d . . .
H21A H 0.6378 0.3156 0.6943 0.091 Uiso 1 1 calc R . .
H21B H 0.6110 0.3220 0.7853 0.091 Uiso 1 1 calc R . .
C22 C 0.6427(11) 0.2639(12) 0.820(3) 0.069(11) Uani 1 1 d . . .
H22A H 0.6519 0.2321 0.7818 0.083 Uiso 1 1 calc R . .
H22B H 0.6291 0.2498 0.8795 0.083 Uiso 1 1 calc R . .
C23 C 0.6591(8) 0.3496(15) 0.928(3) 0.066(10) Uani 1 1 d . . .
H23A H 0.6430 0.3402 0.9824 0.099 Uiso 1 1 calc GR . .
H23B H 0.6501 0.3750 0.8745 0.099 Uiso 1 1 calc GR . .
H23C H 0.6769 0.3670 0.9647 0.099 Uiso 1 1 calc GR . .
C24 C 0.6993(9) 0.3110(17) 0.792(4) 0.080(12) Uani 1 1 d . . .
H24A H 0.6928 0.3362 0.7336 0.120 Uiso 1 1 calc GR . .
H24B H 0.7066 0.2767 0.7590 0.120 Uiso 1 1 calc GR . .
H24C H 0.7164 0.3276 0.8337 0.120 Uiso 1 1 calc GR . .

loop_
_atom_site_aniso_label
_atom_site_aniso_U_11
_atom_site_aniso_U_22
_atom_site_aniso_U_33
_atom_site_aniso_U_23
_atom_site_aniso_U_13
_atom_site_aniso_U_12
Pb1 0.0429(7) 0.0294(5) 0.0280(5) -0.0016(5) 0.0014(8) 0.0010(4)
Pb2 0.0403(6) 0.0308(4) 0.0285(5) -0.0004(5) 0.0014(7) 0.0010(4)
Br1 0.0477(18) 0.0557(15) 0.0418(16) -0.0044(17) 0.0012(17) -0.0037(11)
Br2 0.060(2) 0.0544(14) 0.0296(14) -0.0026(15) -0.0031(17) -0.0115(18)
Br3 0.0475(18) 0.0616(16) 0.0512(18) 0.0025(19) 0.001(2) -0.0028(12)
Br4 0.078(3) 0.0304(14) 0.061(2) 0.0040(15) -0.003(2) -0.0025(14)
Br5 0.0435(16) 0.0548(15) 0.066(2) -0.0176(19) 0.0017(19) -0.0058(13)
Br6 0.066(2) 0.0281(13) 0.072(3) 0.0009(15) -0.005(3) -0.0020(12)
Br7 0.090(3) 0.0611(16) 0.0274(13) -0.0023(18) -0.0001(16) -0.014(2)
Br8 0.0506(17) 0.0488(14) 0.057(2) 0.0014(16) 0.0069(18) -0.0019(12)
Pb3 0.0429(7) 0.0287(4) 0.0285(5) -0.0010(5) -0.0006(8) 0.0003(4)
Pb4 0.0428(7) 0.0306(4) 0.0288(5) -0.0002(6) -0.0020(7) 0.0003(4)
Br9 0.084(4) 0.0287(18) 0.059(4) 0.000 0.000 0.0080(19)
Br10 0.0426(17) 0.0595(16) 0.071(2) -0.018(2) 0.002(2) 0.0037(12)
Br11 0.074(3) 0.0462(18) 0.0294(15) 0.0025(15) -0.0024(18) 0.0071(18)
Br12 0.0424(16) 0.0551(14) 0.0473(16) 0.0029(18) 0.0045(18) 0.0047(11)
Br13 0.069(2) 0.0314(13) 0.073(2) 0.0004(15) 0.002(3) 0.0019(13)
Br14 0.075(3) 0.062(2) 0.0270(15) 0.0027(19) -0.0041(16) 0.000(2)
Br15 0.0542(18) 0.0520(14) 0.0489(17) 0.0072(17) -0.0035(18) -0.0020(12)
Br16 0.095(4) 0.037(2) 0.065(4) 0.000 0.000 -0.017(2)
Br17 0.0482(18) 0.0592(16) 0.0549(18) -0.007(2) 0.002(2) -0.0005(12)
N1 0.06(2) 0.045(17) 0.10(3) -0.002(14) 0.02(2) 0.001(12)
N2 0.09(3) 0.061(18) 0.07(2) -0.028(15) -0.006(19) 0.017(16)
C1 0.054(16) 0.26(4) 0.13(3) -0.09(2) 0.024(15) -0.060(19)
C2 0.054(16) 0.26(4) 0.13(3) -0.09(2) 0.024(15) -0.060(19)
C3 0.054(16) 0.26(4) 0.13(3) -0.09(2) 0.024(15) -0.060(19)
C4 0.054(16) 0.26(4) 0.13(3) -0.09(2) 0.024(15) -0.060(19)
C5 0.086(10) 0.071(8) 0.072(9) -0.017(7) -0.004(7) 0.011(6)
C6 0.086(10) 0.071(8) 0.072(9) -0.017(7) -0.004(7) 0.011(6)
N3 0.06(2) 0.033(13) 0.06(2) -0.010(11) 0.007(16) -0.007(11)
N4 0.08(2) 0.09(2) 0.033(15) 0.002(13) 0.008(15) 0.016(17)
C7 0.086(10) 0.071(8) 0.072(9) -0.017(7) -0.004(7) 0.011(6)
C8 0.086(10) 0.071(8) 0.072(9) -0.017(7) -0.004(7) 0.011(6)
C9 0.086(10) 0.071(8) 0.072(9) -0.017(7) -0.004(7) 0.011(6)
C10 0.086(10) 0.071(8) 0.072(9) -0.017(7) -0.004(7) 0.011(6)
C11 0.086(10) 0.071(8) 0.072(9) -0.017(7) -0.004(7) 0.011(6)
C12 0.086(10) 0.071(8) 0.072(9) -0.017(7) -0.004(7) 0.011(6)
N5 0.048(19) 0.051(15) 0.06(2) 0.005(12) -0.021(15) 0.008(12)
N6 0.065(19) 0.029(12) 0.059(17) -0.020(11) -0.008(14) -0.002(11)
C13 0.10(3) 0.029(13) 0.049(18) 0.015(12) -0.021(18) 0.010(14)
C14 0.15(5) 0.07(2) 0.08(3) -0.05(2) -0.04(3) 0.05(2)
C15 0.05(2) 0.059(17) 0.055(19) -0.029(14) -0.011(15) 0.018(15)
C16 0.09(3) 0.041(15) 0.06(2) 0.015(14) 0.018(18) -0.001(15)
C17 0.07(3) 0.16(4) 0.037(19) -0.05(2) -0.008(19) 0.01(3)
N7 0.05(2) 0.063(19) 0.06(2) -0.017(12) 0.015(16) -0.010(12)
N8 0.041(16) 0.058(15) 0.049(15) -0.008(12) 0.007(12) 0.009(12)
C19 0.086(10) 0.071(8) 0.072(9) -0.017(7) -0.004(7) 0.011(6)
C20 0.05(2) 0.08(2) 0.044(18) 0.010(15) -0.003(15) -0.040(17)
C21 0.10(3) 0.08(2) 0.05(2) -0.013(17) 0.01(2) 0.03(2)
C22 0.12(4) 0.035(15) 0.047(19) 0.006(13) 0.01(2) 0.007(17)
C23 0.05(2) 0.09(2) 0.06(2) -0.043(18) -0.005(16) 0.004(17)
C24 0.05(2) 0.11(3) 0.09(3) 0.04(2) -0.01(2) 0.01(2)

loop_
_atom_type_symbol
_atom_type_description
_atom_type_scat_dispersion_real
_atom_type_scat_dispersion_imag
_atom_type_scat_source
C C 0.0033 0.0016 'International Tables Vol C Tables 4.2.6.8 and 6.1.1.4'
H H 0.0000 0.0000 'International Tables Vol C Tables 4.2.6.8 and 6.1.1.4'
Br Br -0.2901 2.4595 'International Tables Vol C Tables 4.2.6.8 and 6.1.1.4'
N N 0.0061 0.0033 'International Tables Vol C Tables 4.2.6.8 and 6.1.1.4'
Pb Pb -3.3944 10.1111 'International Tables Vol C Tables 4.2.6.8 and 6.1.1.4'

loop_
_geom_angle_atom_site_label_1
_geom_angle_atom_site_label_2
_geom_angle_atom_site_label_3
_geom_angle
_geom_angle_site_symmetry_1
_geom_angle_site_symmetry_3
Br1 Pb1 Br2 82.22(13) . 8_645
Br1 Pb1 Br4 99.21(10) . .
Br1 Pb1 Br6 87.35(9) . 4_645
Br2 Pb1 Br1 85.42(14) . .
Br2 Pb1 Br2 164.03(9) . 8_645
Br2 Pb1 Br3 91.33(15) . .
Br2 Pb1 Br4 92.99(12) . .
Br2 Pb1 Br6 86.01(13) . 4_645
Br3 Pb1 Br1 175.08(10) . .
Br3 Pb1 Br2 100.29(14) . 8_645
Br3 Pb1 Br4 84.63(10) . .
Br3 Pb1 Br6 88.74(9) . 4_645
Br4 Pb1 Br2 98.93(12) . 8_645
Br6 Pb1 Br2 83.35(13) 4_645 8_645
Br6 Pb1 Br4 173.27(10) 4_645 .
Br4 Pb2 Br6 177.81(17) . .
Br4 Pb2 Br7 95.41(13) . 8_645
Br4 Pb2 Br8 97.06(10) . .
Br5 Pb2 Br4 89.70(11) . .
Br5 Pb2 Br6 89.28(9) . .
Br5 Pb2 Br7 95.96(15) . 8_645
Br5 Pb2 Br7 90.31(16) . .
Br5 Pb2 Br8 172.42(10) . .
Br6 Pb2 Br7 82.77(12) . 8_645
Br6 Pb2 Br8 84.08(9) . .
Br7 Pb2 Br4 92.93(13) . .
Br7 Pb2 Br6 89.02(13) . .
Br7 Pb2 Br7 169.58(10) . 8_645
Br7 Pb2 Br8 86.86(14) 8_645 .
Br7 Pb2 Br8 85.93(16) . .
Pb1 Br2 Pb1 166.78(13) . 8_644
Pb2 Br4 Pb1 170.48(17) . .
Pb1 Br6 Pb2 163.46(14) 4_655 .
Pb2 Br7 Pb2 170.48(12) . 8_644
Br9 Pb3 Br10 86.61(6) . .
Br9 Pb3 Br11 91.89(17) . .
Br9 Pb3 Br12 93.80(6) . .
Br9 Pb3 Br13 177.3(2) . .
Br9 Pb3 Br14 99.97(17) . 6_654
Br10 Pb3 Br11 90.93(14) . .
Br10 Pb3 Br13 92.58(9) . .
Br10 Pb3 Br14 95.42(15) . 6_654
Br11 Pb3 Br13 85.52(16) . .
Br11 Pb3 Br14 166.83(9) . 6_654
Br12 Pb3 Br10 178.64(14) . .
Br12 Pb3 Br11 87.76(13) . .
Br12 Pb3 Br13 86.95(9) . .
Br12 Pb3 Br14 85.79(14) . 6_654
Br13 Pb3 Br14 82.69(16) . 6_654
Br11 Pb4 Br15 83.65(12) 6_654 .
Br13 Pb4 Br11 85.90(16) . 6_654
Br13 Pb4 Br15 84.80(9) . .
Br13 Pb4 Br16 171.84(8) . .
Br14 Pb4 Br11 165.70(10) . 6_654
Br14 Pb4 Br13 87.40(17) . .
Br14 Pb4 Br15 83.16(14) . .
Br14 Pb4 Br16 92.56(18) . .
Br16 Pb4 Br11 95.85(18) . 6_654
Br16 Pb4 Br15 103.31(6) . .
Br17 Pb4 Br11 97.46(14) . 6_654
Br17 Pb4 Br13 85.61(9) . .
Br17 Pb4 Br14 94.61(15) . .
Br17 Pb4 Br15 170.25(8) . .
Br17 Pb4 Br16 86.25(6) . .
Pb3 Br9 Pb3 173.0(3) . 2_665
Pb3 Br11 Pb4 169.07(15) . 6_655
Pb4 Br13 Pb3 162.91(14) . .
Pb4 Br14 Pb3 167.82(16) . 6_655
Pb4 Br16 Pb4 174.9(3) . 2_655
H1A N1 H1B 109.5 . .
H1A N1 H1C 109.5 . .
H1B N1 H1C 109.5 . .
C1 N1 H1A 109.5 . .
C1 N1 H1B 109.5 . .
C1 N1 H1C 109.5 . .
C4 N2 H2 104.3 . .
C5 N2 H2 104.3 . .
C5 N2 C4 119(4) . .
C5 N2 C6 115(3) . .
C6 N2 H2 104.3 . .
C6 N2 C4 108(3) . .
N1 C1 H1D 104.7 . .
N1 C1 H1E 104.7 . .
N1 C1 C2 130(5) . .
H1D C1 H1E 105.7 . .
C2 C1 H1D 104.7 . .
C2 C1 H1E 104.7 . .
C1 C2 H2A 108.2 . .
C1 C2 H2B 108.2 . .
C1 C2 C3 116(4) . .
H2A C2 H2B 107.3 . .
C3 C2 H2A 108.2 . .
C3 C2 H2B 108.2 . .
C2 C3 H3A 110.2 . .
C2 C3 H3B 110.2 . .
H3A C3 H3B 108.5 . .
C4 C3 C2 107(5) . .
C4 C3 H3A 110.2 . .
C4 C3 H3B 110.2 . .
N2 C4 H4A 108.3 . .
N2 C4 H4B 108.3 . .
C3 C4 N2 116(4) . .
C3 C4 H4A 108.3 . .
C3 C4 H4B 108.3 . .
H4A C4 H4B 107.4 . .
N2 C5 H5A 109.5 . .
N2 C5 H5B 109.5 . .
N2 C5 H5C 109.5 . .
H5A C5 H5B 109.5 . .
H5A C5 H5C 109.5 . .
H5B C5 H5C 109.5 . .
N2 C6 H6A 109.5 . .
N2 C6 H6B 109.5 . .
N2 C6 H6C 109.5 . .
H6A C6 H6B 109.5 . .
H6A C6 H6C 109.5 . .
H6B C6 H6C 109.5 . .
H3C N3 H3D 109.5 . .
H3C N3 H3E 109.5 . .
H3D N3 H3E 109.5 . .
C7 N3 H3C 109.5 . .
C7 N3 H3D 109.5 . .
C7 N3 H3E 109.5 . .
C10 N4 H4 108.5 . .
C11 N4 H4 108.5 . .
C11 N4 C10 108(3) . .
C12 N4 H4 108.5 . .
C12 N4 C10 113(3) . .
C12 N4 C11 110(3) . .
N3 C7 H7A 110.9 . .
N3 C7 H7B 110.9 . .
N3 C7 C8 104(3) . .
H7A C7 H7B 108.9 . .
C8 C7 H7A 110.9 . .
C8 C7 H7B 110.9 . .
C7 C8 H8A 111.4 . .
C7 C8 H8B 111.4 . .
H8A C8 H8B 109.3 . .
C9 C8 C7 102(3) . .
C9 C8 H8A 111.4 . .
C9 C8 H8B 111.4 . .
C8 C9 H9A 109.8 . .
C8 C9 H9B 109.8 . .
C8 C9 C10 109(3) . .
H9A C9 H9B 108.3 . .
C10 C9 H9A 109.8 . .
C10 C9 H9B 109.8 . .
N4 C10 C9 123(3) . .
N4 C10 H10A 106.6 . .
N4 C10 H10B 106.6 . .
C9 C10 H10A 106.6 . .
C9 C10 H10B 106.6 . .
H10A C10 H10B 106.6 . .
N4 C11 H11A 109.5 . .
N4 C11 H11B 109.5 . .
N4 C11 H11C 109.5 . .
H11A C11 H11B 109.5 . .
H11A C11 H11C 109.5 . .
H11B C11 H11C 109.5 . .
N4 C12 H12A 109.5 . .
N4 C12 H12B 109.5 . .
N4 C12 H12C 109.5 . .
H12A C12 H12B 109.5 . .
H12A C12 H12C 109.5 . .
H12B C12 H12C 109.5 . .
H5D N5 H5E 109.5 . .
H5D N5 H5F 109.5 . .
H5E N5 H5F 109.5 . .
C13 N5 H5D 109.5 . .
C13 N5 H5E 109.5 . .
C13 N5 H5F 109.5 . .
C16 N6 H6 104.1 . .
C16 N6 C17 116(3) . .
C16 N6 C18 113(3) . .
C17 N6 H6 104.1 . .
C18 N6 H6 104.1 . .
C18 N6 C17 114(3) . .
N5 C13 H13A 109.5 . .
N5 C13 H13B 109.5 . .
N5 C13 C14 111(3) . .
H13A C13 H13B 108.1 . .
C14 C13 H13A 109.5 . .
C14 C13 H13B 109.5 . .
C13 C14 H14A 108.8 . .
C13 C14 H14B 108.8 . .
H14A C14 H14B 107.7 . .
C15 C14 C13 114(3) . .
C15 C14 H14A 108.8 . .
C15 C14 H14B 108.8 . .
C14 C15 H15A 108.8 . .
C14 C15 H15B 108.8 . .
C14 C15 C16 114(3) . .
H15A C15 H15B 107.7 . .
C16 C15 H15A 108.8 . .
C16 C15 H15B 108.8 . .
N6 C16 C15 116(3) . .
N6 C16 H16A 108.4 . .
N6 C16 H16B 108.4 . .
C15 C16 H16A 108.4 . .
C15 C16 H16B 108.4 . .
H16A C16 H16B 107.4 . .
N6 C17 H17A 109.5 . .
N6 C17 H17B 109.5 . .
N6 C17 H17C 109.5 . .
H17A C17 H17B 109.5 . .
H17A C17 H17C 109.5 . .
H17B C17 H17C 109.5 . .
N6 C18 H18A 109.5 . .
N6 C18 H18B 109.5 . .
N6 C18 H18C 109.5 . .
H18A C18 H18B 109.5 . .
H18A C18 H18C 109.5 . .
H18B C18 H18C 109.5 . .
H7C N7 H7D 109.5 . .
H7C N7 H7E 109.5 . .
H7D N7 H7E 109.5 . .
C19 N7 H7C 109.5 . .
C19 N7 H7D 109.5 . .
C19 N7 H7E 109.5 . .
C22 N8 H8 104.7 . .
C22 N8 C24 115(3) . .
C23 N8 H8 104.7 . .
C23 N8 C22 114(3) . .
C23 N8 C24 111(3) . .
C24 N8 H8 104.7 . .
N7 C19 H19A 107.7 . .
N7 C19 H19B 107.7 . .
H19A C19 H19B 107.1 . .
C20 C19 N7 118(4) . .
C20 C19 H19A 107.7 . .
C20 C19 H19B 107.7 . .
C19 C20 H20A 107.1 . .
C19 C20 H20B 107.1 . .
C19 C20 C21 121(3) . .
H20A C20 H20B 106.8 . .
C21 C20 H20A 107.1 . .
C21 C20 H20B 107.1 . .
C20 C21 H21A 109.5 . .
C20 C21 H21B 109.5 . .
H21A C21 H21B 108.1 . .
C22 C21 C20 111(3) . .
C22 C21 H21A 109.5 . .
C22 C21 H21B 109.5 . .
N8 C22 H22A 109.2 . .
N8 C22 H22B 109.2 . .
C21 C22 N8 112(3) . .
C21 C22 H22A 109.2 . .
C21 C22 H22B 109.2 . .
H22A C22 H22B 107.9 . .
N8 C23 H23A 109.5 . .
N8 C23 H23B 109.5 . .
N8 C23 H23C 109.5 . .
H23A C23 H23B 109.5 . .
H23A C23 H23C 109.5 . .
H23B C23 H23C 109.5 . .
N8 C24 H24A 109.5 . .
N8 C24 H24B 109.5 . .
N8 C24 H24C 109.5 . .
H24A C24 H24B 109.5 . .
H24A C24 H24C 109.5 . .
H24B C24 H24C 109.5 . .

loop_
_geom_bond_atom_site_label_1
_geom_bond_atom_site_label_2
_geom_bond_distance
_geom_bond_site_symmetry_2
Pb1 Br1 3.002(3) .
Pb1 Br2 3.114(5) 8_645
Pb1 Br2 2.954(4) .
Pb1 Br3 2.972(3) .
Pb1 Br4 3.044(3) .
Pb1 Br6 3.002(3) 4_645
Pb2 Br4 2.983(3) .
Pb2 Br5 2.905(3) .
Pb2 Br6 3.053(3) .
Pb2 Br7 3.073(5) 8_645
Pb2 Br7 2.953(5) .
Pb2 Br8 3.153(3) .
Br2 Pb1 3.114(5) 8_644
Br6 Pb1 3.002(3) 4_655
Br7 Pb2 3.073(5) 8_644
Pb3 Br9 2.9706(12) .
Pb3 Br10 2.980(3) .
Pb3 Br11 2.996(5) .
Pb3 Br12 2.977(3) .
Pb3 Br13 3.049(3) .
Pb3 Br14 3.052(5) 6_654
Pb4 Br11 3.095(5) 6_654
Pb4 Br13 3.008(3) .
Pb4 Br14 2.949(5) .
Pb4 Br15 3.126(3) .
Pb4 Br16 3.0495(12) .
Pb4 Br17 2.935(3) .
Br9 Pb3 2.9706(12) 2_665
Br11 Pb4 3.095(5) 6_655
Br14 Pb3 3.053(5) 6_655
Br16 Pb4 3.0496(12) 2_655
N1 H1A 0.8900 .
N1 H1B 0.8900 .
N1 H1C 0.8900 .
N1 C1 1.40(6) .
N2 H2 0.9800 .
N2 C4 1.54(5) .
N2 C5 1.47(4) .
N2 C6 1.49(5) .
C1 H1D 0.9700 .
C1 H1E 0.9700 .
C1 C2 1.476(18) .
C2 H2A 0.9700 .
C2 H2B 0.9700 .
C2 C3 1.49(2) .
C3 H3A 0.9700 .
C3 H3B 0.9700 .
C3 C4 1.49(3) .
C4 H4A 0.9700 .
C4 H4B 0.9700 .
C5 H5A 0.9600 .
C5 H5B 0.9600 .
C5 H5C 0.9600 .
C6 H6A 0.9600 .
C6 H6B 0.9600 .
C6 H6C 0.9600 .
N3 H3C 0.8900 .
N3 H3D 0.8900 .
N3 H3E 0.8900 .
N3 C7 1.60(5) .
N4 H4 0.9800 .
N4 C10 1.51(5) .
N4 C11 1.47(5) .
N4 C12 1.45(4) .
C7 H7A 0.9700 .
C7 H7B 0.9700 .
C7 C8 1.60(5) .
C8 H8A 0.9700 .
C8 H8B 0.9700 .
C8 C9 1.50(6) .
C9 H9A 0.9700 .
C9 H9B 0.9700 .
C9 C10 1.53(5) .
C10 H10A 0.9700 .
C10 H10B 0.9700 .
C11 H11A 0.9600 .
C11 H11B 0.9600 .
C11 H11C 0.9600 .
C12 H12A 0.9600 .
C12 H12B 0.9600 .
C12 H12C 0.9600 .
N5 H5D 0.8900 .
N5 H5E 0.8900 .
N5 H5F 0.8900 .
N5 C13 1.50(4) .
N6 H6 0.9800 .
N6 C16 1.47(4) .
N6 C17 1.48(2) .
N6 C18 1.49(2) .
C13 H13A 0.9700 .
C13 H13B 0.9700 .
C13 C14 1.53(5) .
C14 H14A 0.9700 .
C14 H14B 0.9700 .
C14 C15 1.43(5) .
C15 H15A 0.9700 .
C15 H15B 0.9700 .
C15 C16 1.53(4) .
C16 H16A 0.9700 .
C16 H16B 0.9700 .
C17 H17A 0.9600 .
C17 H17B 0.9600 .
C17 H17C 0.9600 .
C18 H18A 0.9600 .
C18 H18B 0.9600 .
C18 H18C 0.9600 .
N7 H7C 0.8900 .
N7 H7D 0.8900 .
N7 H7E 0.8900 .
N7 C19 1.52(5) .
N8 H8 0.9800 .
N8 C22 1.54(4) .
N8 C23 1.47(4) .
N8 C24 1.59(5) .
C19 H19A 0.9700 .
C19 H19B 0.9700 .
C19 C20 1.33(5) .
C20 H20A 0.9700 .
C20 H20B 0.9700 .
C20 C21 1.61(5) .
C21 H21A 0.9700 .
C21 H21B 0.9700 .
C21 C22 1.42(5) .
C22 H22A 0.9700 .
C22 H22B 0.9700 .
C23 H23A 0.9600 .
C23 H23B 0.9600 .
C23 H23C 0.9600 .
C24 H24A 0.9600 .
C24 H24B 0.9600 .
C24 H24C 0.9600 .

loop_
_geom_torsion_atom_site_label_1
_geom_torsion_atom_site_label_2
_geom_torsion_atom_site_label_3
_geom_torsion_atom_site_label_4
_geom_torsion
N1 C1 C2 C3 -41(10)
C1 C2 C3 C4 -87(7)
C2 C3 C4 N2 -166(4)
C5 N2 C4 C3 -45(6)
C6 N2 C4 C3 88(5)
N3 C7 C8 C9 173(3)
C7 C8 C9 C10 -177(3)
C8 C9 C10 N4 -86(5)
C11 N4 C10 C9 -64(5)
C12 N4 C10 C9 59(5)
N5 C13 C14 C15 -179(4)
C13 C14 C15 C16 171(3)
C14 C15 C16 N6 94(4)
C17 N6 C16 C15 62(4)
C18 N6 C16 C15 -72(4)
N7 C19 C20 C21 64(5)
C19 C20 C21 C22 58(5)
C20 C21 C22 N8 168(3)
C23 N8 C22 C21 56(4)
C24 N8 C22 C21 -75(4)
